data_1527626
loop_
_publ_author_name
'Kemmler-Sack, S.'
'Treiber, U.'

_publ_section_title
;
 Die Struktur der rhomboedrischen 9 L-Stapelvarianten Ba3 W(VI)2-x
 Nb(V)x()O9-0.5x()0.5x
;
_journal_name_full 'Zeitschrift fuer Anorganische und Allgemeine Chemie'
_journal_page_first 198
_journal_page_last 204
_journal_volume 478
_journal_year 1981
_chemical_formula_sum 'Ba3 Nb0.66 O8.66 W1.33'
_chemical_name_systematic 'Ba3 W1.33 Nb0.66 O8.66'
_space_group_IT_number 166
_symmetry_space_group_name_Hall '-R 3 2"'
_symmetry_space_group_name_H-M 'R -3 m :H'
_cell_angle_alpha 90
_cell_angle_beta 90
_cell_angle_gamma 120
_cell_formula_units_Z 3
_cell_length_a 5.848
_cell_length_b 5.848
_cell_length_c 20.99
_cell_volume 621.667
_citation_journal_id_ASTM ZAACAB
_cod_data_source_file Kemmler-Sack_ZAACAB_1981_1493.cif
_cod_data_source_block Ba3Nb0.66O8.66W1.33
_cod_database_code 1527626

loop_
_symmetry_equiv_pos_as_xyz
x,y,z
-y,x-y,z
-x+y,-x,z
y,x,-z
-x,-x+y,-z
x-y,-y,-z
-x,-y,-z
y,-x+y,-z
x-y,x,-z
-y,-x,z
x,x-y,z
-x+y,y,z
x+2/3,y+1/3,z+1/3
-y+2/3,x-y+1/3,z+1/3
-x+y+2/3,-x+1/3,z+1/3
y+2/3,x+1/3,-z+1/3
-x+2/3,-x+y+1/3,-z+1/3
x-y+2/3,-y+1/3,-z+1/3
-x+2/3,-y+1/3,-z+1/3
y+2/3,-x+y+1/3,-z+1/3
x-y+2/3,x+1/3,-z+1/3
-y+2/3,-x+1/3,z+1/3
x+2/3,x-y+1/3,z+1/3
-x+y+2/3,y+1/3,z+1/3
x+1/3,y+2/3,z+2/3
-y+1/3,x-y+2/3,z+2/3
-x+y+1/3,-x+2/3,z+2/3
y+1/3,x+2/3,-z+2/3
-x+1/3,-x+y+2/3,-z+2/3
x-y+1/3,-y+2/3,-z+2/3
-x+1/3,-y+2/3,-z+2/3
y+1/3,-x+y+2/3,-z+2/3
x-y+1/3,x+2/3,-z+2/3
-y+1/3,-x+2/3,z+2/3
x+1/3,x-y+2/3,z+2/3
-x+y+1/3,y+2/3,z+2/3

loop_
_atom_site_label
_atom_site_type_symbol
_atom_site_fract_x
_atom_site_fract_y
_atom_site_fract_z
_atom_site_occupancy
_atom_site_U_iso_or_equiv
O2 O-2 0.167 0.833 0.111 0.963 0.0
O1 O-2 0.5 0 0 0.963 0.0
W2 W+6 0 0 0.5 0.066 0.0
Nb2 Nb+5 0 0 0.5 0.033 0.0
W1 W+6 0 0 0.395 0.633 0.0
Nb1 Nb+5 0 0 0.395 0.317 0.0
Ba1 Ba+2 0 0 0 1 0.0
Ba2 Ba+2 0 0 0.209 1 0.0
